data_7720994
loop_
_publ_author_name
'Vosegaard, Emilie'
'Mamakhel, Aref'
'Iversen, Bo Brummerstedt'

_publ_section_title
;
 Hybrid organic-inorganic polyoxovanadates with [M(en) n ] (M=Co, Ni, Cu,
 Zn) displaying (V 4 O 13 ), (V 15 O 36 ) or (V 18 O 42 ) morphologies
;
_journal_name_full 'Dalton Transactions'
_journal_paper_doi 10.1039/D6DT00188B
_journal_year 2026
_chemical_formula_moiety 'O42 V18, 4(C6 N6 Ni), Cl, 13.25(O)'
_chemical_formula_sum 'C24 Cl N24 Ni4 O55.26 V18'
_chemical_formula_weight 2695.81
_space_group_crystal_system tetragonal
_space_group_IT_number 138
_space_group_name_Hall '-P 4ac 2ac'
_space_group_name_H-M_alt 'P 42/n c m :2'
_audit_creation_date 2026-03-16
_audit_creation_method
;
Olex2 1.5
(compiled 2024.02.16 svn.r378c4104 for OlexSys, GUI svn.r6928)
;
_audit_update_record
;
2026-03-19 deposited with the CCDC.	2026-05-04 downloaded from the CCDC.
;
_cell_angle_alpha 90
_cell_angle_beta 90
_cell_angle_gamma 90
_cell_formula_units_Z 4
_cell_length_a 24.6487(10)
_cell_length_b 24.6487(10)
_cell_length_c 16.6483(17)
_cell_measurement_reflns_used 4982
_cell_measurement_temperature 100(1)
_cell_measurement_theta_max 25.4950
_cell_measurement_theta_min 2.3320
_cell_volume 10114.8(12)
_computing_cell_refinement 'CrysAlisPro 1.171.43.107a (Rigaku OD, 2024)'
_computing_data_collection 'CrysAlisPro system (CCD 43.95a 64-bit (release 03-11-2023))'
_computing_data_reduction 'CrysAlisPro 1.171.43.107a (Rigaku OD, 2024)'
_computing_molecular_graphics 'Olex2 1.5 (Dolomanov et al., 2009)'
_computing_publication_material 'Olex2 1.5 (Dolomanov et al., 2009)'
_computing_structure_refinement 'XL  (Sheldrick, 2008)'
_computing_structure_solution 'XT  (Sheldrick, 2015)'
_diffrn_ambient_temperature 100(1)
_diffrn_detector_area_resol_mean 10.0000
_diffrn_detector_type 'HyPix-Arc 100'
_diffrn_measured_fraction_theta_full 0.999
_diffrn_measured_fraction_theta_max 0.999
_diffrn_measurement_details
;
List of Runs (angles in degrees, time in seconds):

  # Type    Start    End  Width  t~exp~   \w     \q     \k     \f   Frames
#--------------------------------------------------------------------------
  1  \w    -11.00  16.00   1.00  360.00    --  -11.67  58.00 -86.00   27
  2  \w    -22.00  16.00   1.00  360.00    --   12.07  96.00 143.00   38
  3  \w    -97.00 -43.00   1.00  360.00    --  -11.67-178.00  90.00   54
  4  \w     23.00  53.00   1.00  360.00    --  -11.67  19.00 120.00   30
  5  \w    -90.00 -43.00   1.00  360.00    --  -11.67-178.00 -60.00   47
  6  \w    -80.00 -42.00   1.00  360.00    --  -11.67-178.00-120.00   38
;
_diffrn_measurement_device 'four-circle diffractometer'
_diffrn_measurement_device_type 'XtaLAB Synergy, Dualflex, HyPix-Arc 100'
_diffrn_measurement_method '\w scans'
_diffrn_radiation_type MoK\a
_diffrn_radiation_wavelength 0.71073
_diffrn_reflns_av_R_equivalents 0.0818
_diffrn_reflns_av_unetI/netI 0.0857
_diffrn_reflns_Laue_measured_fraction_full 0.999
_diffrn_reflns_Laue_measured_fraction_max 0.999
_diffrn_reflns_limit_h_max 29
_diffrn_reflns_limit_h_min -29
_diffrn_reflns_limit_k_max 27
_diffrn_reflns_limit_k_min -29
_diffrn_reflns_limit_l_max 20
_diffrn_reflns_limit_l_min -19
_diffrn_reflns_number 19047
_diffrn_reflns_point_group_measured_fraction_full 0.999
_diffrn_reflns_point_group_measured_fraction_max 0.999
_diffrn_reflns_theta_full 25.242
_diffrn_reflns_theta_max 25.349
_diffrn_reflns_theta_min 2.216
_exptl_absorpt_coefficient_mu 2.416
_exptl_absorpt_correction_T_max 1.00000
_exptl_absorpt_correction_T_min 0.44373
_exptl_absorpt_correction_type multi-scan
_exptl_absorpt_process_details
;
CrysAlisPro 1.171.43.107a (Rigaku Oxford Diffraction, 2024)
Empirical absorption correction using spherical harmonics,
implemented in SCALE3 ABSPACK scaling algorithm.
;
_exptl_crystal_colour black
_exptl_crystal_colour_primary black
_exptl_crystal_density_diffrn 1.770
_exptl_crystal_description block
_exptl_crystal_F_000 5188
_exptl_crystal_size_max 0.06
_exptl_crystal_size_mid 0.06
_exptl_crystal_size_min 0.04
_refine_diff_density_max 1.353
_refine_diff_density_min -0.727
_refine_diff_density_rms 0.187
_refine_ls_extinction_method none
_refine_ls_goodness_of_fit_ref 1.023
_refine_ls_hydrogen_treatment undef
_refine_ls_matrix_type full
_refine_ls_number_parameters 304
_refine_ls_number_reflns 19047
_refine_ls_number_restraints 12
_refine_ls_restrained_S_all 1.024
_refine_ls_R_factor_all 0.1496
_refine_ls_R_factor_gt 0.0972
_refine_ls_shift/su_max 0.000
_refine_ls_shift/su_mean 0.000
_refine_ls_structure_factor_coef Fsqd
_refine_ls_weighting_details 'w=1/[\s^2^(Fo^2^)+(0.1179P)^2^+94.1205P] where P=(Fo^2^+2Fc^2^)/3'
_refine_ls_weighting_scheme calc
_refine_ls_wR_factor_gt 0.2369
_refine_ls_wR_factor_ref 0.2722
_reflns_Friedel_coverage 0.000
_reflns_number_gt 12157
_reflns_number_total 19047
_reflns_threshold_expression 'I > 2\s(I)'
_twin_special_details
;
Component 2 rotated by 87.8585\% 
around [0.71 0.70 0.00] (reciprocal) or [0.71 0.70 -0.00] (direct)
;
_cod_data_source_file d6dt00188b2.cif
_cod_data_source_block niv-1-2_100k_02_tp_twin1_hklf4
_cod_original_cell_volume 10114.8(13)
_cod_original_sg_symbol_H-M 'P 42/n c m'
_cod_database_code 7720994
_shelx_shelxl_version_number 2019/1
_shelx_space_group_comment
;
The symmetry employed for this shelxl refinement is uniquely defined
by the following loop, which should always be used as a source of
symmetry information in preference to the above space-group names.
They are only intended as comments.
;
_olex2_refinement_description
;
1. Twinned data refinement
 Scales: 0.499(3)
 0.501(3)
2. Restrained distances
 N00T-C013 = N00V-C012 = N00Q-C00W = N00S-C00U = N00O-C00Z = N00R-C00X
 1.5 with sigma of 0.02
 Ni00-N00O = Ni00-N00Q = Ni00-N00R = Ni00-N00S = Ni00-N00T = Ni00-N00V
 2.1 with sigma of 0.02
;
_olex2_submission_special_instructions 'No special instructions were received'
_oxdiff_exptl_absorpt_empirical_details
;
Empirical correction (ABSPACK) includes:
- Absorption correction using spherical harmonics
- Frame scaling
;

loop_
_space_group_symop_operation_xyz
'x, y, z'
'-x+1/2, -y+1/2, z'
'-y+1/2, x, z+1/2'
'y, -x+1/2, z+1/2'
'-x, y+1/2, -z+1/2'
'x+1/2, -y, -z+1/2'
'y+1/2, x+1/2, -z'
'-y, -x, -z'
'-x, -y, -z'
'x-1/2, y-1/2, -z'
'y-1/2, -x, -z-1/2'
'-y, x-1/2, -z-1/2'
'x, -y-1/2, z-1/2'
'-x-1/2, y, z-1/2'
'-y-1/2, -x-1/2, z'
'y, x, z'

loop_
_atom_site_label
_atom_site_type_symbol
_atom_site_fract_x
_atom_site_fract_y
_atom_site_fract_z
_atom_site_U_iso_or_equiv
_atom_site_adp_type
_atom_site_occupancy
_atom_site_site_symmetry_order
_atom_site_calc_flag
_atom_site_refinement_flags_posn
_atom_site_refinement_flags_adp
_atom_site_refinement_flags_occupancy
_atom_site_disorder_assembly
_atom_site_disorder_group
V01 V 0.64634(8) 0.49861(8) 0.52334(13) 0.0270(5) Uani 1 1 d . . . . .
V02 V 0.61141(8) 0.38859(8) 0.500000 0.0305(7) Uani 1 2 d S T P . .
V03 V 0.58381(9) 0.58381(9) 0.37020(19) 0.0303(7) Uani 1 2 d S T P . .
V04 V 0.58468(8) 0.43760(8) 0.34625(12) 0.0271(5) Uani 1 1 d . . . . .
V05 V 0.43874(9) 0.43874(9) 0.32321(19) 0.0312(7) Uani 1 2 d S T P . .
V06 V 0.60942(9) 0.60942(9) 0.5304(2) 0.0383(8) Uani 1 2 d S T P . .
V1 V 0.51444(12) 0.51444(12) 0.2695(2) 0.0444(9) Uani 1 2 d S T P . .
Ni00 Ni 0.49093(14) 0.27118(11) 0.19912(19) 0.0959(11) Uani 1 1 d D . . . .
Cl09 Cl 0.500000 0.500000 0.500000 0.0383(14) Uani 1 4 d S T P . .
O00A O 0.6312(3) 0.5572(3) 0.4518(5) 0.0270(19) Uani 1 1 d . . . . .
O00B O 0.6325(3) 0.4505(3) 0.4351(5) 0.0264(18) Uani 1 1 d . . . . .
O00C O 0.6203(3) 0.4401(3) 0.5866(5) 0.0275(18) Uani 1 1 d . . . . .
O00D O 0.3795(3) 0.4519(3) 0.3977(5) 0.0287(19) Uani 1 1 d . . . . .
O00E O 0.5847(3) 0.5131(3) 0.3232(5) 0.0279(18) Uani 1 1 d . . . . .
O00F O 0.5138(3) 0.4393(3) 0.3004(5) 0.0296(19) Uani 1 1 d . . . . .
O00G O 0.7113(3) 0.4981(4) 0.5348(6) 0.038(2) Uani 1 1 d . . . . .
O00H O 0.6227(4) 0.4097(4) 0.2794(6) 0.046(2) Uani 1 1 d . . . . .
O00I O 0.6574(3) 0.3426(3) 0.500000 0.037(3) Uani 1 2 d S T P . .
O00J O 0.6208(4) 0.6208(4) 0.3140(9) 0.046(4) Uani 1 2 d S T P . .
O00K O 0.4106(4) 0.4106(4) 0.2456(9) 0.047(4) Uani 1 2 d S T P . .
O00L O 0.6556(4) 0.6556(4) 0.5436(10) 0.056(4) Uani 1 2 d S T P . .
O00M O 0.5213(6) 0.5213(6) 0.1714(9) 0.067(5) Uani 1 2 d S T P . .
N00O N 0.5579(7) 0.2480(7) 0.1252(11) 0.089(6) Uani 1 1 d D . . . .
N00Q N 0.4275(8) 0.2888(7) 0.2802(12) 0.104(7) Uani 1 1 d D . . . .
N00R N 0.5540(9) 0.2937(8) 0.2794(12) 0.119(8) Uani 1 1 d D . . . .
N00S N 0.4849(7) 0.1942(6) 0.2544(13) 0.094(6) Uani 1 1 d D . . . .
N00T N 0.4309(9) 0.2527(11) 0.1103(13) 0.147(12) Uani 1 1 d D . . . .
C00U C 0.4500(9) 0.1975(8) 0.3270(16) 0.092(7) Uani 1 1 d D . . . .
N00V N 0.4895(14) 0.3491(9) 0.1440(18) 0.163(14) Uani 1 1 d D . . . .
C00W C 0.4050(11) 0.2359(9) 0.3122(17) 0.110(9) Uani 1 1 d D . . . .
C00X C 0.6065(12) 0.2733(14) 0.2480(17) 0.136(12) Uani 1 1 d D . . . .
C00Z C 0.6073(11) 0.2742(12) 0.1583(18) 0.126(11) Uani 1 1 d D . . . .
C012 C 0.462(2) 0.345(2) 0.064(3) 0.24(4) Uani 1 1 d D . . . .
C013 C 0.417(2) 0.306(2) 0.068(3) 0.21(3) Uani 1 1 d D . . . .
O1 O 0.6707(6) 0.2328(5) 0.4468(8) 0.076(4) Uani 1 1 d . . . . .
O3 O 0.5751(10) 0.4366(11) 0.0824(14) 0.170(10) Uani 1 1 d . . . . .
O4 O 0.5797(11) 0.1785(14) 0.402(2) 0.237(17) Uani 1 1 d . . . . .
O2 O 0.750000 0.250000 0.3307(15) 0.077(13) Uani 0.62(5) 2 d S T . . .

loop_
_atom_site_aniso_label
_atom_site_aniso_U_11
_atom_site_aniso_U_22
_atom_site_aniso_U_33
_atom_site_aniso_U_23
_atom_site_aniso_U_13
_atom_site_aniso_U_12
V01 0.0151(9) 0.0263(11) 0.0395(12) -0.0020(9) -0.0004(9) 0.0006(8)
V02 0.0260(10) 0.0260(10) 0.0393(17) -0.0003(10) -0.0003(10) 0.0069(12)
V03 0.0241(9) 0.0241(9) 0.0429(18) 0.0102(10) 0.0102(10) 0.0047(12)
V04 0.0271(11) 0.0268(11) 0.0274(11) -0.0028(8) 0.0044(8) 0.0045(9)
V05 0.0291(10) 0.0291(10) 0.0354(17) -0.0105(10) -0.0105(10) 0.0073(13)
V06 0.0265(10) 0.0265(10) 0.062(2) -0.0049(10) -0.0049(10) -0.0052(13)
V1 0.0500(13) 0.0500(13) 0.0333(19) 0.0019(12) 0.0019(12) 0.0120(17)
Ni00 0.131(3) 0.0570(16) 0.100(2) -0.0494(15) 0.0085(18) 0.0202(16)
Cl09 0.037(2) 0.037(2) 0.042(4) 0.001(2) 0.001(2) 0.005(3)
O00A 0.017(4) 0.016(4) 0.048(5) 0.002(4) 0.002(4) -0.002(3)
O00B 0.023(4) 0.024(4) 0.032(5) 0.001(4) -0.001(3) 0.006(3)
O00C 0.022(4) 0.024(4) 0.037(5) 0.001(4) -0.006(3) 0.003(3)
O00D 0.020(4) 0.026(5) 0.041(5) -0.004(4) -0.002(3) 0.005(3)
O00E 0.026(4) 0.027(4) 0.031(5) 0.003(3) 0.007(4) 0.005(4)
O00F 0.029(5) 0.034(5) 0.025(4) -0.006(4) -0.003(3) 0.008(4)
O00G 0.016(4) 0.039(5) 0.059(6) 0.002(4) -0.003(4) -0.001(4)
O00H 0.048(6) 0.043(6) 0.047(6) -0.004(4) 0.011(5) 0.016(5)
O00I 0.031(4) 0.031(4) 0.049(8) 0.002(4) 0.002(4) 0.007(5)
O00J 0.037(5) 0.037(5) 0.064(9) 0.014(5) 0.014(5) 0.008(6)
O00K 0.042(5) 0.042(5) 0.057(9) -0.023(5) -0.023(5) 0.014(6)
O00L 0.038(5) 0.038(5) 0.090(12) -0.007(5) -0.007(5) -0.008(6)
O00M 0.082(8) 0.082(8) 0.036(9) 0.002(6) 0.002(6) 0.029(10)
N00O 0.102(13) 0.073(11) 0.093(13) -0.057(10) 0.001(10) 0.005(10)
N00Q 0.145(19) 0.044(10) 0.124(16) -0.048(10) 0.020(13) 0.001(10)
N00R 0.16(2) 0.096(15) 0.104(15) -0.067(12) 0.019(14) -0.062(14)
N00S 0.082(12) 0.049(9) 0.149(18) -0.046(11) -0.031(12) 0.003(8)
N00T 0.14(2) 0.19(3) 0.110(17) -0.085(17) -0.031(14) 0.116(19)
C00U 0.085(16) 0.052(12) 0.14(2) -0.046(13) -0.010(15) -0.010(11)
N00V 0.26(4) 0.090(16) 0.13(2) 0.015(15) 0.09(2) 0.10(2)
C00W 0.095(18) 0.076(17) 0.16(3) -0.056(17) 0.006(16) -0.002(13)
C00X 0.14(3) 0.17(3) 0.090(19) -0.07(2) 0.007(18) -0.04(2)
C00Z 0.12(2) 0.12(2) 0.13(2) -0.064(19) 0.036(18) -0.054(18)
C012 0.26(7) 0.24(7) 0.23(6) 0.09(5) 0.05(6) 0.14(6)
C013 0.22(5) 0.28(7) 0.14(3) -0.03(4) 0.00(3) 0.19(5)
O1 0.086(9) 0.059(8) 0.082(9) -0.009(7) -0.007(7) 0.014(7)
O3 0.18(2) 0.20(2) 0.132(17) -0.060(17) 0.016(16) 0.073(18)
O4 0.14(2) 0.25(3) 0.32(4) 0.11(3) -0.09(2) -0.08(2)
O2 0.052(18) 0.15(3) 0.031(16) 0.000 0.000 -0.007(18)

loop_
_atom_type_symbol
_atom_type_description
_atom_type_scat_dispersion_real
_atom_type_scat_dispersion_imag
_atom_type_scat_source
C C 0.0033 0.0016 'International Tables Vol C Tables 4.2.6.8 and 6.1.1.4'
Cl Cl 0.1484 0.1585 'International Tables Vol C Tables 4.2.6.8 and 6.1.1.4'
N N 0.0061 0.0033 'International Tables Vol C Tables 4.2.6.8 and 6.1.1.4'
Ni Ni 0.3393 1.1124 'International Tables Vol C Tables 4.2.6.8 and 6.1.1.4'
O O 0.0106 0.0060 'International Tables Vol C Tables 4.2.6.8 and 6.1.1.4'
V V 0.3005 0.5294 'International Tables Vol C Tables 4.2.6.8 and 6.1.1.4'

loop_
_geom_angle_atom_site_label_1
_geom_angle_atom_site_label_2
_geom_angle_atom_site_label_3
_geom_angle
_geom_angle_site_symmetry_1
_geom_angle_site_symmetry_3
_geom_angle_publ_flag
V02 V01 V06 143.71(10) . . ?
O00A V01 V02 124.9(3) . . ?
O00A V01 V06 41.1(3) . . ?
O00A V01 O00B 87.4(3) . . ?
O00B V01 V02 42.2(2) . . ?
O00B V01 V06 124.1(3) . . ?
O00C V01 V02 41.9(2) . . ?
O00C V01 V06 126.2(3) . . ?
O00C V01 O00A 148.8(3) . . ?
O00C V01 O00B 83.9(3) . . ?
O00C V01 O00D 89.5(4) . 9_666 ?
O00D V01 V02 126.8(3) 9_666 . ?
O00D V01 V06 42.1(3) 9_666 . ?
O00D V01 O00A 83.1(4) 9_666 . ?
O00D V01 O00B 150.0(3) 9_666 . ?
O00G V01 V02 107.8(3) . . ?
O00G V01 V06 108.5(3) . . ?
O00G V01 O00A 105.9(4) . . ?
O00G V01 O00B 105.2(4) . . ?
O00G V01 O00C 105.3(4) . . ?
O00G V01 O00D 104.8(4) . 9_666 ?
V01 V02 V01 125.77(13) . 8_666 ?
V01 V02 V04 78.15(7) 8_666 8_666 ?
V01 V02 V04 77.95(7) . 8_666 ?
V01 V02 V04 78.15(7) . . ?
V01 V02 V04 77.96(7) 8_666 . ?
V04 V02 V04 125.97(12) 8_666 . ?
O00B V02 V01 114.4(2) . 8_666 ?
O00B V02 V01 41.6(2) . . ?
O00B V02 V01 41.6(2) 8_666 8_666 ?
O00B V02 V01 114.4(2) 8_666 . ?
O00B V02 V04 40.8(2) . . ?
O00B V02 V04 115.1(2) . 8_666 ?
O00B V02 V04 40.8(2) 8_666 8_666 ?
O00B V02 V04 115.1(2) 8_666 . ?
O00B V02 O00B 137.0(5) . 8_666 ?
O00C V02 V01 113.9(3) . 8_666 ?
O00C V02 V01 113.9(3) 8_666 . ?
O00C V02 V01 41.0(2) 8_666 8_666 ?
O00C V02 V01 41.0(2) . . ?
O00C V02 V04 40.7(2) 8_666 . ?
O00C V02 V04 40.7(2) . 8_666 ?
O00C V02 V04 114.2(3) 8_666 8_666 ?
O00C V02 V04 114.2(3) . . ?
O00C V02 O00B 82.5(4) . . ?
O00C V02 O00B 81.3(3) 8_666 . ?
O00C V02 O00B 81.3(3) . 8_666 ?
O00C V02 O00B 82.5(4) 8_666 8_666 ?
O00C V02 O00C 134.8(5) . 8_666 ?
O00I V02 V01 117.11(6) . 8_666 ?
O00I V02 V01 117.11(6) . . ?
O00I V02 V04 117.02(6) . 8_666 ?
O00I V02 V04 117.02(6) . . ?
O00I V02 O00B 111.5(2) . . ?
O00I V02 O00B 111.5(2) . 8_666 ?
O00I V02 O00C 112.6(2) . 8_666 ?
O00I V02 O00C 112.6(2) . . ?
V06 V03 V1 143.25(14) . . ?
O00A V03 V06 42.7(2) 16 . ?
O00A V03 V06 42.7(2) . . ?
O00A V03 V1 124.2(2) . . ?
O00A V03 V1 124.2(2) 16 . ?
O00A V03 O00A 85.1(5) . 16 ?
O00A V03 O00E 148.6(4) . 16 ?
O00A V03 O00E 88.3(3) 16 16 ?
O00A V03 O00E 88.3(3) . . ?
O00A V03 O00E 148.6(4) 16 . ?
O00E V03 V06 126.2(3) 16 . ?
O00E V03 V06 126.2(3) . . ?
O00E V03 V1 40.8(2) 16 . ?
O00E V03 V1 40.8(3) . . ?
O00E V03 O00E 81.5(5) . 16 ?
O00J V03 V06 107.5(6) . . ?
O00J V03 V1 109.3(6) . . ?
O00J V03 O00A 105.4(5) . 16 ?
O00J V03 O00A 105.4(5) . . ?
O00J V03 O00E 106.0(5) . . ?
O00J V03 O00E 106.0(5) . 16 ?
V1 V04 V02 143.54(11) . . ?
O00B V04 V02 41.4(2) . . ?
O00B V04 V1 127.3(3) . . ?
O00C V04 V02 41.2(2) 8_666 . ?
O00C V04 V1 124.1(3) 8_666 . ?
O00C V04 O00B 82.4(3) 8_666 . ?
O00E V04 V02 125.8(3) . . ?
O00E V04 V1 42.5(3) . . ?
O00E V04 O00B 89.7(4) . . ?
O00E V04 O00C 148.1(3) . 8_666 ?
O00E V04 O00F 84.1(4) . . ?
O00F V04 V02 124.8(3) . . ?
O00F V04 V1 41.7(3) . . ?
O00F V04 O00B 150.3(3) . . ?
O00F V04 O00C 87.7(4) . 8_666 ?
O00H V04 V02 107.4(4) . . ?
O00H V04 V1 109.0(4) . . ?
O00H V04 O00B 104.3(4) . . ?
O00H V04 O00C 105.7(4) . 8_666 ?
O00H V04 O00E 106.2(4) . . ?
O00H V04 O00F 105.4(5) . . ?
V1 V05 V06 143.29(15) . 9_666 ?
O00D V05 V06 40.5(2) . 9_666 ?
O00D V05 V06 40.5(2) 16 9_666 ?
O00D V05 V1 126.6(3) 16 . ?
O00D V05 V1 126.6(3) . . ?
O00D V05 O00D 81.0(5) . 16 ?
O00F V05 V06 124.2(3) 16 9_666 ?
O00F V05 V06 124.2(3) . 9_666 ?
O00F V05 V1 43.5(3) . . ?
O00F V05 V1 43.5(3) 16 . ?
O00F V05 O00D 88.4(4) . 16 ?
O00F V05 O00D 149.7(4) 16 16 ?
O00F V05 O00D 88.4(4) 16 . ?
O00F V05 O00D 149.7(4) . . ?
O00F V05 O00F 86.8(5) . 16 ?
O00K V05 V06 108.2(6) . 9_666 ?
O00K V05 V1 108.5(6) . . ?
O00K V05 O00D 104.9(5) . . ?
O00K V05 O00D 104.9(5) . 16 ?
O00K V05 O00F 105.2(5) . 16 ?
O00K V05 O00F 105.2(5) . . ?
V01 V06 V01 126.66(13) 16 . ?
V01 V06 V05 77.29(9) . 9_666 ?
V01 V06 V05 77.29(9) 16 9_666 ?
V03 V06 V01 79.60(8) . 16 ?
V03 V06 V01 79.60(8) . . ?
V03 V06 V05 126.93(14) . 9_666 ?
O00A V06 V01 116.8(3) 16 . ?
O00A V06 V01 116.8(3) . 16 ?
O00A V06 V01 41.0(2) . . ?
O00A V06 V01 41.0(2) 16 16 ?
O00A V06 V03 42.6(2) 16 . ?
O00A V06 V03 42.6(2) . . ?
O00A V06 V05 113.9(3) 16 9_666 ?
O00A V06 V05 113.9(3) . 9_666 ?
O00A V06 O00A 84.9(5) 16 . ?
O00A V06 O00D 137.1(4) . 8_666 ?
O00A V06 O00D 137.1(4) 16 9_666 ?
O00A V06 O00D 81.9(3) . 9_666 ?
O00A V06 O00D 81.9(3) 16 8_666 ?
O00D V06 V01 113.8(3) 9_666 16 ?
O00D V06 V01 113.8(3) 8_666 . ?
O00D V06 V01 41.0(2) 8_666 16 ?
O00D V06 V01 41.0(2) 9_666 . ?
O00D V06 V03 116.1(3) 9_666 . ?
O00D V06 V03 116.1(3) 8_666 . ?
O00D V06 V05 40.4(2) 8_666 9_666 ?
O00D V06 V05 40.4(2) 9_666 9_666 ?
O00D V06 O00D 80.7(5) 8_666 9_666 ?
O00L V06 V01 116.64(7) . 16 ?
O00L V06 V01 116.64(7) . . ?
O00L V06 V03 116.3(6) . . ?
O00L V06 V05 116.8(6) . 9_666 ?
O00L V06 O00A 111.6(5) . . ?
O00L V06 O00A 111.6(5) . 16 ?
O00L V06 O00D 111.2(5) . 8_666 ?
O00L V06 O00D 111.2(5) . 9_666 ?
V04 V1 V03 77.22(9) . . ?
V04 V1 V03 77.22(9) 16 . ?
V04 V1 V04 126.80(15) . 16 ?
V05 V1 V03 126.52(15) . . ?
V05 V1 V04 79.56(9) . 16 ?
V05 V1 V04 79.56(9) . . ?
O00E V1 V03 39.8(2) . . ?
O00E V1 V03 39.8(2) 16 . ?
O00E V1 V04 113.1(3) 16 . ?
O00E V1 V04 113.1(3) . 16 ?
O00E V1 V04 41.2(2) 16 16 ?
O00E V1 V04 41.2(2) . . ?
O00E V1 V05 115.8(3) 16 . ?
O00E V1 V05 115.8(3) . . ?
O00E V1 O00E 79.6(5) . 16 ?
O00F V1 V03 114.3(3) . . ?
O00F V1 V03 114.3(3) 16 . ?
O00F V1 V04 117.2(3) 16 . ?
O00F V1 V04 41.3(2) . . ?
O00F V1 V04 117.2(3) . 16 ?
O00F V1 V04 41.3(2) 16 16 ?
O00F V1 V05 42.6(3) 16 . ?
O00F V1 V05 42.6(3) . . ?
O00F V1 O00E 82.4(3) . . ?
O00F V1 O00E 137.1(4) . 16 ?
O00F V1 O00E 137.1(4) 16 . ?
O00F V1 O00E 82.4(3) 16 16 ?
O00F V1 O00F 85.0(5) . 16 ?
O00M V1 V03 116.4(7) . . ?
O00M V1 V04 116.55(8) . 16 ?
O00M V1 V04 116.55(8) . . ?
O00M V1 V05 117.1(7) . . ?
O00M V1 O00E 111.4(6) . 16 ?
O00M V1 O00E 111.4(6) . . ?
O00M V1 O00F 111.4(6) . 16 ?
O00M V1 O00F 111.4(6) . . ?
N00O Ni00 N00T 94.6(7) . . ?
N00Q Ni00 N00O 174.6(8) . . ?
N00Q Ni00 N00R 94.9(9) . . ?
N00Q Ni00 N00S 81.6(7) . . ?
N00Q Ni00 N00T 88.5(8) . . ?
N00Q Ni00 N00V 94.5(8) . . ?
N00R Ni00 N00O 82.3(8) . . ?
N00R Ni00 N00T 174.9(11) . . ?
N00R Ni00 N00V 92.7(13) . . ?
N00S Ni00 N00O 93.7(8) . . ?
N00S Ni00 N00R 90.7(8) . . ?
N00S Ni00 N00T 93.6(10) . . ?
N00S Ni00 N00V 175.0(11) . . ?
N00V Ni00 N00O 90.4(8) . . ?
N00V Ni00 N00T 83.2(13) . . ?
V01 O00A V03 145.5(4) . . ?
V01 O00A V06 97.9(4) . . ?
V03 O00A V06 94.8(3) . . ?
V01 O00B V02 96.2(4) . . ?
V04 O00B V01 143.3(4) . . ?
V04 O00B V02 97.8(4) . . ?
V01 O00C V02 97.1(4) . . ?
V01 O00C V04 145.0(4) . 8_666 ?
V04 O00C V02 98.2(4) 8_666 . ?
V01 O00D V05 143.0(5) 9_666 . ?
V01 O00D V06 96.9(4) 9_666 9_666 ?
V05 O00D V06 99.1(3) . 9_666 ?
V03 O00E V1 99.4(4) . . ?
V04 O00E V03 144.1(5) . . ?
V04 O00E V1 96.3(4) . . ?
V04 O00F V1 97.0(4) . . ?
V05 O00F V04 144.7(5) . . ?
V05 O00F V1 94.0(4) . . ?
C00Z N00O Ni00 107.7(13) . . ?
C00W N00Q Ni00 108.7(12) . . ?
C00X N00R Ni00 109.1(13) . . ?
C00U N00S Ni00 110.2(12) . . ?
C013 N00T Ni00 107(3) . . ?
C00W C00U N00S 109(2) . . ?
C012 N00V Ni00 109(3) . . ?
C00U C00W N00Q 110(2) . . ?
N00R C00X C00Z 111(3) . . ?
N00O C00Z C00X 111(2) . . ?
C013 C012 N00V 110(5) . . ?
C012 C013 N00T 114(4) . . ?

loop_
_geom_bond_atom_site_label_1
_geom_bond_atom_site_label_2
_geom_bond_distance
_geom_bond_site_symmetry_2
_geom_bond_publ_flag
V01 V02 2.872(2) . ?
V01 V06 2.881(2) . ?
V01 O00A 1.907(8) . ?
V01 O00B 1.919(8) . ?
V01 O00C 1.898(8) . ?
V01 O00D 1.904(8) 9_666 ?
V01 O00G 1.612(8) . ?
V02 V04 2.906(3) 8_666 ?
V02 V04 2.906(3) . ?
V02 O00B 1.940(8) 8_666 ?
V02 O00B 1.940(8) . ?
V02 O00C 1.933(8) 8_666 ?
V02 O00C 1.933(8) . ?
V02 O00I 1.605(12) . ?
V03 V06 2.812(5) . ?
V03 V1 2.943(5) . ?
V03 O00A 1.909(8) 16 ?
V03 O00A 1.909(8) . ?
V03 O00E 1.911(8) 16 ?
V03 O00E 1.911(8) . ?
V03 O00J 1.592(13) . ?
V04 V1 2.867(3) . ?
V04 O00B 1.918(8) . ?
V04 O00C 1.913(9) 8_666 ?
V04 O00E 1.900(8) . ?
V04 O00F 1.907(8) . ?
V04 O00H 1.609(9) . ?
V05 V06 2.960(5) 9_666 ?
V05 V1 2.786(5) . ?
V05 O00D 1.942(8) 16 ?
V05 O00D 1.942(8) . ?
V05 O00F 1.890(9) . ?
V05 O00F 1.890(9) 16 ?
V05 O00K 1.623(13) . ?
V06 O00A 1.913(8) 16 ?
V06 O00A 1.913(8) . ?
V06 O00D 1.947(8) 8_666 ?
V06 O00D 1.947(8) 9_666 ?
V06 O00L 1.623(14) . ?
V1 O00E 1.949(9) 16 ?
V1 O00E 1.949(9) . ?
V1 O00F 1.921(9) 16 ?
V1 O00F 1.921(9) . ?
V1 O00M 1.651(16) . ?
Ni00 N00O 2.138(16) . ?
Ni00 N00Q 2.112(18) . ?
Ni00 N00R 2.124(19) . ?
Ni00 N00S 2.113(18) . ?
Ni00 N00T 2.14(2) . ?
Ni00 N00V 2.13(2) . ?
N00O C00Z 1.48(2) . ?
N00Q C00W 1.51(3) . ?
N00R C00X 1.48(3) . ?
N00S C00U 1.49(2) . ?
N00T C013 1.53(3) . ?
C00U C00W 1.48(3) . ?
N00V C012 1.50(4) . ?
C00X C00Z 1.49(4) . ?
C012 C013 1.48(7) . ?

loop_
_geom_torsion_atom_site_label_1
_geom_torsion_atom_site_label_2
_geom_torsion_atom_site_label_3
_geom_torsion_atom_site_label_4
_geom_torsion
_geom_torsion_site_symmetry_1
_geom_torsion_site_symmetry_2
_geom_torsion_site_symmetry_3
_geom_torsion_site_symmetry_4
_geom_torsion_publ_flag
V02 V01 O00C V04 -115.3(9) . . . 8_666 ?
V02 V04 O00E V03 -17.3(9) . . . . ?
V02 V04 O00E V1 -132.9(2) . . . . ?
V06 V01 O00C V02 132.8(2) . . . . ?
V06 V01 O00C V04 17.5(9) . . . 8_666 ?
V06 V05 O00F V04 -25.8(10) 9_666 . . . ?
V06 V05 O00F V1 -133.8(2) 9_666 . . . ?
V1 V04 O00E V03 115.6(9) . . . . ?
V1 V05 O00F V04 108.0(9) . . . . ?
Ni00 N00O C00Z C00X 39(3) . . . . ?
Ni00 N00Q C00W C00U 40(2) . . . . ?
Ni00 N00R C00X C00Z 34(3) . . . . ?
Ni00 N00S C00U C00W 36.6(18) . . . . ?
Ni00 N00T C013 C012 31(4) . . . . ?
Ni00 N00V C012 C013 36(5) . . . . ?
O00A V01 O00C V02 79.2(7) . . . . ?
O00A V01 O00C V04 -36.2(12) . . . 8_666 ?
O00B V01 O00C V02 4.3(3) . . . . ?
O00B V01 O00C V04 -111.0(8) . . . 8_666 ?
O00B V04 O00E V03 -39.0(8) . . . . ?
O00B V04 O00E V1 -154.6(4) . . . . ?
O00C V04 O00E V03 36.1(12) 8_666 . . . ?
O00C V04 O00E V1 -79.6(7) 8_666 . . . ?
O00D V01 O00C V02 155.0(4) 9_666 . . . ?
O00D V01 O00C V04 39.6(8) 9_666 . . 8_666 ?
O00D V05 O00F V04 23.0(13) . . . . ?
O00D V05 O00F V04 -45.9(8) 16 . . . ?
O00D V05 O00F V1 -85.0(8) . . . . ?
O00D V05 O00F V1 -153.9(4) 16 . . . ?
O00F V04 O00E V03 111.9(8) . . . . ?
O00F V04 O00E V1 -3.7(4) . . . . ?
O00F V05 O00F V04 104.2(8) 16 . . . ?
O00F V05 O00F V1 -3.8(5) 16 . . . ?
O00G V01 O00C V02 -99.8(5) . . . . ?
O00G V01 O00C V04 144.9(8) . . . 8_666 ?
O00H V04 O00E V03 -143.8(8) . . . . ?
O00H V04 O00E V1 100.6(5) . . . . ?
O00K V05 O00F V04 -150.9(9) . . . . ?
O00K V05 O00F V1 101.0(5) . . . . ?
N00R C00X C00Z N00O -50(3) . . . . ?
N00S C00U C00W N00Q -51(2) . . . . ?
N00V C012 C013 N00T -46(6) . . . . ?

loop_
_twin_individual_id
_twin_individual_mass_fraction_refined
1 0.499(3)
2 0.501(3)
